data_2241984
loop_
_publ_author_name
'Nimthong-Rold\'an, Arunpatcha'
'Promsuwhan, Nichakan'
'Puetpaiboon, Walailak'
'Wattanakanjana, Yupa'

_publ_section_title
;
 Crystal structure of
 chlorido[1-(4-nitrophenyl)thiourea-\k<i>S</i>]bis(triphenylphosphane-\k<i>P</i>)copper(I)
;
_journal_coeditor_code WM5344
_journal_issue 1
_journal_name_full 'Acta Crystallographica Section E'
_journal_page_first 41
_journal_page_last 44
_journal_paper_doi 10.1107/S2056989016019368
_journal_volume 73
_journal_year 2017
_chemical_formula_iupac '[Cu Cl (C7 H7 N3 O2 S) (C18 H15 P)2]'
_chemical_formula_moiety 'C43 H37 Cl Cu N3 O2 P2 S'
_chemical_formula_sum 'C43 H37 Cl Cu N3 O2 P2 S'
_chemical_formula_weight 820.74
_chemical_name_systematic Chlorido[1-(4-nitrophenyl)thiourea-\k<i>S</i>]bis(triphenylphosphane-\k<i>P</i>)copper(I)
_space_group_crystal_system monoclinic
_space_group_IT_number 14
_space_group_name_Hall '-P 2ybc'
_space_group_name_H-M_alt 'P 1 21/c 1'
_symmetry_space_group_name_Hall '-P 2ybc'
_symmetry_space_group_name_H-M 'P 1 21/c 1'
_atom_sites_solution_hydrogens geom
_atom_sites_solution_primary direct
_atom_sites_solution_secondary difmap
_audit_creation_method SHELXL-2014/7
_cell_angle_alpha 90
_cell_angle_beta 106.3394(9)
_cell_angle_gamma 90
_cell_formula_units_Z 4
_cell_length_a 11.69860(10)
_cell_length_b 28.7847(4)
_cell_length_c 11.84710(10)
_cell_measurement_reflns_used 37561
_cell_measurement_temperature 100(2)
_cell_measurement_theta_max 30.776
_cell_measurement_theta_min 1.926
_cell_volume 3828.28(7)
_computing_cell_refinement
;
HKL3000 (Otwinowski & Minor, 1997)
;
_computing_data_collection
;
COLLECT (Nonius, 1998)
;
_computing_data_reduction
;
HKL3000 (Otwinowski & Minor, 1997)
;
_computing_molecular_graphics
;
Mercury (Macrae et al., 2008)
;
_computing_publication_material
;
publCIF (Westrip, 2010)
;
_computing_structure_refinement
;
SHELXL2014 (Sheldrick, 2015) and <i>SHELXLE</i> (H\"ubschle <i>et
al.</i>,  2011)
;
_computing_structure_solution
;
SHELXS97 (Sheldrick, 2008)
;
_diffrn_ambient_temperature 100(2)
_diffrn_measured_fraction_theta_full 0.997
_diffrn_measured_fraction_theta_max 0.872
_diffrn_measurement_device_type 'Nonius KappaCCD'
_diffrn_measurement_method '\w and \f scans'
_diffrn_radiation_monochromator graphite
_diffrn_radiation_type MoK\a
_diffrn_radiation_wavelength 0.71073
_diffrn_reflns_av_R_equivalents 0.0340
_diffrn_reflns_limit_h_max 16
_diffrn_reflns_limit_h_min -15
_diffrn_reflns_limit_k_max 38
_diffrn_reflns_limit_k_min -31
_diffrn_reflns_limit_l_max 12
_diffrn_reflns_limit_l_min -15
_diffrn_reflns_number 37561
_diffrn_reflns_theta_full 25.242
_diffrn_reflns_theta_max 30.776
_diffrn_reflns_theta_min 1.926
_exptl_absorpt_coefficient_mu 0.820
_exptl_absorpt_correction_T_max 0.853
_exptl_absorpt_correction_T_min 0.746
_exptl_absorpt_correction_type multi-scan
_exptl_absorpt_process_details
;
(<i>SCALEPACK</i>; Otwinowski & Minor, 1997)
;
_exptl_crystal_colour yellow
_exptl_crystal_density_diffrn 1.424
_exptl_crystal_description plate
_exptl_crystal_F_000 1696
_exptl_crystal_size_max 0.450
_exptl_crystal_size_mid 0.320
_exptl_crystal_size_min 0.200
_refine_diff_density_max 0.529
_refine_diff_density_min -0.701
_refine_ls_extinction_coef 0.0016(3)
_refine_ls_extinction_expression Fc^*^=kFc[1+0.001xFc^2^\l^3^/sin(2\q)]^-1/4^
_refine_ls_extinction_method
;
SHELXL2014 (Sheldrick, 2015)
;
_refine_ls_goodness_of_fit_ref 1.104
_refine_ls_hydrogen_treatment mixed
_refine_ls_matrix_type full
_refine_ls_number_parameters 488
_refine_ls_number_reflns 10435
_refine_ls_number_restraints 3
_refine_ls_restrained_S_all 1.104
_refine_ls_R_factor_all 0.0495
_refine_ls_R_factor_gt 0.0349
_refine_ls_shift/su_max 0.002
_refine_ls_shift/su_mean 0.000
_refine_ls_structure_factor_coef Fsqd
_refine_ls_weighting_details 'w=1/[\s^2^(Fo^2^)+(0.0511P)^2^+0.4104P] where P=(Fo^2^+2Fc^2^)/3'
_refine_ls_weighting_scheme calc
_refine_ls_wR_factor_gt 0.0895
_refine_ls_wR_factor_ref 0.0952
_reflns_number_gt 8243
_reflns_number_total 10435
_reflns_threshold_expression 'I > 2\s(I)'
_cod_data_source_file wm5344sup1.cif
_cod_data_source_block I
_cod_database_code 2241984
_shelx_space_group_comment
;
The symmetry employed for this shelxl refinement is uniquely defined
by the following loop, which should always be used as a source of
symmetry information in preference to the above space-group names.
They are only intended as comments.
;
_shelx_estimated_absorpt_t_min 0.709
_shelx_estimated_absorpt_t_max 0.853

loop_
_space_group_symop_operation_xyz
'x, y, z'
'-x, y+1/2, -z+1/2'
'-x, -y, -z'
'x, -y-1/2, z-1/2'

loop_
_atom_site_type_symbol
_atom_site_label
_atom_site_fract_x
_atom_site_fract_y
_atom_site_fract_z
_atom_site_U_iso_or_equiv
_atom_site_adp_type
_atom_site_calc_flag
_atom_site_occupancy
Cu Cu1 0.28282(2) 0.15638(2) 0.54942(2) 0.01735(6) Uani d 1
O O1 -0.17866(13) 0.01265(5) 0.98751(12) 0.0385(3) Uani d 1
N N1 -0.18661(13) 0.05452(6) 1.00307(13) 0.0286(3) Uani d 1
S S1 0.14096(4) 0.14121(2) 0.65448(3) 0.01970(9) Uani d 1
Cl Cl1 0.27367(4) 0.23943(2) 0.52868(3) 0.02252(9) Uani d 1
P P1 0.46802(4) 0.13469(2) 0.65603(3) 0.01731(9) Uani d 1
C C1 0.58276(14) 0.13035(6) 0.57889(14) 0.0193(3) Uani d 1
P P2 0.17975(4) 0.13535(2) 0.36507(3) 0.01688(9) Uani d 1
N N2 0.26531(13) 0.20750(5) 0.78940(12) 0.0226(3) Uani d 1
H H2A 0.2850(17) 0.2247(6) 0.8536(14) 0.027 Uiso d 1
H H2B 0.2894(17) 0.2142(7) 0.7271(15) 0.027 Uiso d 1
O O2 -0.25332(12) 0.07159(5) 1.05564(12) 0.0357(3) Uani d 1
C C2 0.70247(15) 0.14023(6) 0.63207(15) 0.0242(3) Uani d 1
H H2 0.7269 0.1515 0.7106 0.029 Uiso calc 1
C C3 0.78635(16) 0.13360(6) 0.57006(17) 0.0284(4) Uani d 1
H H3 0.8678 0.1406 0.6062 0.034 Uiso calc 1
N N3 0.12426(13) 0.17546(5) 0.86177(12) 0.0205(3) Uani d 1
H H3A 0.1444(17) 0.1990(6) 0.9099(15) 0.025 Uiso d 1
C C4 0.63253(17) 0.10666(7) 0.40297(16) 0.0305(4) Uani d 1
H H4 0.6086 0.0949 0.3249 0.037 Uiso calc 1
C C6 0.75117(17) 0.11684(6) 0.45616(16) 0.0298(4) Uani d 1
H H6 0.8086 0.1123 0.4142 0.036 Uiso calc 1
C C7 0.25157(14) 0.13084(5) 0.24718(13) 0.0185(3) Uani d 1
C C8 0.22295(15) 0.09615(6) 0.16151(14) 0.0220(3) Uani d 1
H H8 0.1626 0.0741 0.1620 0.026 Uiso calc 1
C C9 0.28264(15) 0.09374(6) 0.07539(15) 0.0256(4) Uani d 1
H H9 0.2639 0.0697 0.0181 0.031 Uiso calc 1
C C10 0.36928(15) 0.12618(6) 0.07284(14) 0.0244(3) Uani d 1
H H10 0.4096 0.1245 0.0137 0.029 Uiso calc 1
C C11 0.39707(15) 0.16098(6) 0.15629(15) 0.0244(4) Uani d 1
H H11 0.4555 0.1835 0.1536 0.029 Uiso calc 1
C C12 0.33950(15) 0.16309(6) 0.24439(14) 0.0216(3) Uani d 1
H H12 0.3603 0.1866 0.3028 0.026 Uiso calc 1
C C13 0.05888(14) 0.17673(5) 0.30754(13) 0.0190(3) Uani d 1
C C14 -0.02848(15) 0.18109(6) 0.36695(14) 0.0252(4) Uani d 1
H H14 -0.0266 0.1612 0.4315 0.030 Uiso calc 1
C C15 -0.11740(16) 0.21401(7) 0.33257(16) 0.0301(4) Uani d 1
H H15 -0.1775 0.2161 0.3721 0.036 Uiso calc 1
C C16 -0.11927(16) 0.24407(6) 0.24056(15) 0.0292(4) Uani d 1
H H16 -0.1803 0.2668 0.2173 0.035 Uiso calc 1
C C17 -0.03195(16) 0.24083(6) 0.18273(15) 0.0272(4) Uani d 1
H H17 -0.0324 0.2616 0.1203 0.033 Uiso calc 1
C C18 0.05679(15) 0.20707(6) 0.21616(14) 0.0221(3) Uani d 1
H H18 0.1163 0.2049 0.1759 0.027 Uiso calc 1
C C19 0.10921(15) 0.07869(6) 0.36250(14) 0.0219(3) Uani d 1
C C20 0.18067(18) 0.04382(6) 0.42833(16) 0.0298(4) Uani d 1
H H20 0.2598 0.0508 0.4730 0.036 Uiso calc 1
C C21 0.1372(2) -0.00109(7) 0.42928(18) 0.0397(5) Uani d 1
H H21 0.1869 -0.0248 0.4727 0.048 Uiso calc 1
C C22 0.0206(2) -0.01094(7) 0.36626(17) 0.0409(5) Uani d 1
H H22 -0.0099 -0.0415 0.3677 0.049 Uiso calc 1
C C23 -0.05114(19) 0.02317(7) 0.30175(16) 0.0366(5) Uani d 1
H H23 -0.1309 0.0161 0.2591 0.044 Uiso calc 1
C C24 -0.00719(16) 0.06825(7) 0.29855(15) 0.0273(4) Uani d 1
H H24 -0.0566 0.0916 0.2529 0.033 Uiso calc 1
C C25 0.53685(14) 0.17298(6) 0.78059(13) 0.0189(3) Uani d 1
C C26 0.54102(14) 0.22062(6) 0.75712(15) 0.0228(3) Uani d 1
H H26 0.5135 0.2316 0.6785 0.027 Uiso calc 1
C C27 0.58508(15) 0.25178(6) 0.84823(16) 0.0272(4) Uani d 1
H H27 0.5884 0.2840 0.8317 0.033 Uiso calc 1
C C28 0.62437(15) 0.23607(7) 0.96356(16) 0.0291(4) Uani d 1
H H28 0.6532 0.2575 1.0261 0.035 Uiso calc 1
C C29 0.62144(16) 0.18898(7) 0.98716(15) 0.0283(4) Uani d 1
H H29 0.6489 0.1782 1.0660 0.034 Uiso calc 1
C C30 0.57845(15) 0.15744(6) 0.89593(14) 0.0229(3) Uani d 1
H H30 0.5776 0.1252 0.9126 0.027 Uiso calc 1
C C31 0.47481(14) 0.07718(6) 0.72334(13) 0.0202(3) Uani d 1
C C32 0.39244(15) 0.06663(6) 0.78530(14) 0.0236(3) Uani d 1
H H32 0.3346 0.0891 0.7906 0.028 Uiso calc 1
C C33 0.39449(16) 0.02369(6) 0.83911(14) 0.0264(4) Uani d 1
H H33 0.3390 0.0171 0.8821 0.032 Uiso calc 1
C C34 0.47685(18) -0.00944(7) 0.83038(16) 0.0333(4) Uani d 1
H H34 0.4779 -0.0389 0.8669 0.040 Uiso calc 1
C C35 0.5581(2) 0.00040(7) 0.76808(19) 0.0397(5) Uani d 1
H H35 0.6145 -0.0224 0.7616 0.048 Uiso calc 1
C C36 0.55731(18) 0.04345(7) 0.71507(17) 0.0316(4) Uani d 1
H H36 0.6135 0.0499 0.6728 0.038 Uiso calc 1
C C38 0.17955(14) 0.17619(6) 0.77521(13) 0.0191(3) Uani d 1
C C40 0.04170(14) 0.14409(6) 0.88460(13) 0.0195(3) Uani d 1
C C41 -0.03251(15) 0.16167(6) 0.94837(14) 0.0225(3) Uani d 1
H H41 -0.0313 0.1939 0.9654 0.027 Uiso calc 1
C C42 -0.10781(15) 0.13253(6) 0.98702(14) 0.0244(4) Uani d 1
H H42 -0.1569 0.1443 1.0321 0.029 Uiso calc 1
C C43 -0.11000(15) 0.08595(6) 0.95871(14) 0.0237(3) Uani d 1
C C44 -0.03983(16) 0.06778(6) 0.89303(15) 0.0257(4) Uani d 1
H H44 -0.0438 0.0357 0.8736 0.031 Uiso calc 1
C C45 0.03635(16) 0.09711(6) 0.85594(14) 0.0245(3) Uani d 1
H H45 0.0851 0.0851 0.8108 0.029 Uiso calc 1
C C5 0.54875(15) 0.11370(6) 0.46403(15) 0.0261(4) Uani d 1
H H5 0.4672 0.1071 0.4270 0.031 Uiso calc 1

loop_
_atom_site_aniso_label
_atom_site_aniso_U_11
_atom_site_aniso_U_22
_atom_site_aniso_U_33
_atom_site_aniso_U_12
_atom_site_aniso_U_13
_atom_site_aniso_U_23
Cu1 0.01643(11) 0.01770(11) 0.01733(10) 0.00078(7) 0.00379(7) -0.00070(7)
O1 0.0449(9) 0.0264(8) 0.0473(8) -0.0121(6) 0.0183(7) 0.0012(6)
N1 0.0257(8) 0.0294(9) 0.0295(8) -0.0044(6) 0.0058(6) 0.0061(6)
S1 0.0188(2) 0.0219(2) 0.01894(18) -0.00284(15) 0.00621(14) -0.00332(14)
Cl1 0.0282(2) 0.01691(19) 0.02100(18) 0.00003(15) 0.00450(15) 0.00155(14)
P1 0.0162(2) 0.0165(2) 0.01874(19) 0.00010(15) 0.00413(15) 0.00061(14)
C1 0.0185(8) 0.0165(8) 0.0230(8) 0.0021(6) 0.0059(6) 0.0031(6)
P2 0.0168(2) 0.0162(2) 0.01734(19) -0.00007(15) 0.00429(14) -0.00065(14)
N2 0.0227(7) 0.0255(8) 0.0204(7) -0.0064(6) 0.0075(6) -0.0053(6)
O2 0.0300(7) 0.0390(8) 0.0435(8) -0.0004(6) 0.0192(6) 0.0092(6)
C2 0.0221(9) 0.0226(9) 0.0285(8) -0.0008(7) 0.0082(7) -0.0006(7)
C3 0.0198(9) 0.0265(10) 0.0406(10) -0.0020(7) 0.0114(7) 0.0005(7)
N3 0.0241(7) 0.0187(7) 0.0205(6) -0.0042(6) 0.0092(5) -0.0037(5)
C4 0.0322(10) 0.0332(10) 0.0278(9) 0.0032(8) 0.0110(7) -0.0021(7)
C6 0.0296(10) 0.0261(9) 0.0395(10) 0.0042(8) 0.0191(8) 0.0035(8)
C7 0.0177(8) 0.0185(8) 0.0189(7) 0.0037(6) 0.0044(6) 0.0020(6)
C8 0.0216(8) 0.0207(8) 0.0236(8) -0.0011(6) 0.0062(6) -0.0013(6)
C9 0.0275(9) 0.0255(9) 0.0245(8) 0.0007(7) 0.0086(7) -0.0041(7)
C10 0.0257(9) 0.0262(9) 0.0238(8) 0.0059(7) 0.0113(7) 0.0031(6)
C11 0.0245(9) 0.0200(9) 0.0310(9) -0.0005(7) 0.0119(7) 0.0026(6)
C12 0.0219(8) 0.0184(8) 0.0248(8) -0.0002(6) 0.0069(6) -0.0016(6)
C13 0.0173(8) 0.0170(8) 0.0202(7) -0.0005(6) 0.0010(6) -0.0032(6)
C14 0.0198(8) 0.0304(10) 0.0257(8) 0.0027(7) 0.0066(6) 0.0010(7)
C15 0.0203(9) 0.0369(11) 0.0318(9) 0.0054(8) 0.0051(7) -0.0041(8)
C16 0.0235(9) 0.0243(9) 0.0334(9) 0.0075(7) -0.0026(7) -0.0058(7)
C17 0.0297(10) 0.0202(9) 0.0276(8) 0.0015(7) 0.0011(7) 0.0010(7)
C18 0.0232(9) 0.0193(8) 0.0226(8) -0.0003(6) 0.0045(6) -0.0008(6)
C19 0.0281(9) 0.0194(8) 0.0198(7) -0.0040(7) 0.0093(6) -0.0022(6)
C20 0.0374(11) 0.0218(9) 0.0308(9) -0.0020(8) 0.0109(8) 0.0008(7)
C21 0.0648(15) 0.0209(9) 0.0367(10) -0.0006(9) 0.0198(10) 0.0030(8)
C22 0.0719(16) 0.0245(10) 0.0339(10) -0.0199(10) 0.0271(10) -0.0073(8)
C23 0.0464(12) 0.0380(11) 0.0286(9) -0.0224(9) 0.0159(8) -0.0115(8)
C24 0.0295(9) 0.0308(10) 0.0231(8) -0.0096(8) 0.0099(7) -0.0050(7)
C25 0.0141(7) 0.0198(8) 0.0218(7) 0.0000(6) 0.0035(6) -0.0002(6)
C26 0.0177(8) 0.0210(9) 0.0286(8) 0.0005(6) 0.0047(6) -0.0003(6)
C27 0.0177(8) 0.0219(9) 0.0395(10) -0.0013(7) 0.0039(7) -0.0043(7)
C28 0.0202(9) 0.0338(10) 0.0327(9) -0.0024(7) 0.0061(7) -0.0119(8)
C29 0.0237(9) 0.0380(11) 0.0227(8) -0.0008(8) 0.0054(7) -0.0041(7)
C30 0.0181(8) 0.0256(9) 0.0248(8) 0.0005(7) 0.0058(6) 0.0001(6)
C31 0.0199(8) 0.0171(8) 0.0216(7) -0.0008(6) 0.0024(6) 0.0002(6)
C32 0.0221(8) 0.0217(9) 0.0274(8) 0.0007(7) 0.0077(7) 0.0034(6)
C33 0.0302(9) 0.0241(9) 0.0243(8) -0.0057(7) 0.0066(7) 0.0022(7)
C34 0.0477(12) 0.0200(9) 0.0321(9) -0.0004(8) 0.0112(8) 0.0052(7)
C35 0.0518(13) 0.0247(10) 0.0483(12) 0.0136(9) 0.0232(10) 0.0101(8)
C36 0.0371(11) 0.0241(9) 0.0385(10) 0.0062(8) 0.0188(8) 0.0055(7)
C38 0.0186(8) 0.0187(8) 0.0199(7) 0.0017(6) 0.0053(6) 0.0015(6)
C40 0.0203(8) 0.0198(8) 0.0180(7) -0.0016(6) 0.0046(6) 0.0018(6)
C41 0.0247(9) 0.0197(8) 0.0240(8) 0.0015(7) 0.0085(6) 0.0006(6)
C42 0.0235(9) 0.0267(9) 0.0250(8) 0.0026(7) 0.0099(7) 0.0027(6)
C43 0.0226(9) 0.0243(9) 0.0237(8) -0.0029(7) 0.0058(6) 0.0039(6)
C44 0.0305(9) 0.0202(9) 0.0266(8) -0.0048(7) 0.0083(7) -0.0017(6)
C45 0.0303(9) 0.0214(9) 0.0236(8) -0.0009(7) 0.0104(7) -0.0030(6)
C5 0.0212(9) 0.0312(10) 0.0255(8) 0.0024(7) 0.0059(6) -0.0008(7)

loop_
_atom_type_symbol
_atom_type_description
_atom_type_scat_dispersion_real
_atom_type_scat_dispersion_imag
_atom_type_scat_source
C C 0.0033 0.0016 'International Tables Vol C Tables 4.2.6.8 and 6.1.1.4'
H H 0.0000 0.0000 'International Tables Vol C Tables 4.2.6.8 and 6.1.1.4'
N N 0.0061 0.0033 'International Tables Vol C Tables 4.2.6.8 and 6.1.1.4'
O O 0.0106 0.0060 'International Tables Vol C Tables 4.2.6.8 and 6.1.1.4'
P P 0.1023 0.0942 'International Tables Vol C Tables 4.2.6.8 and 6.1.1.4'
S S 0.1246 0.1234 'International Tables Vol C Tables 4.2.6.8 and 6.1.1.4'
Cl Cl 0.1484 0.1585 'International Tables Vol C Tables 4.2.6.8 and 6.1.1.4'
Cu Cu 0.3201 1.2651 'International Tables Vol C Tables 4.2.6.8 and 6.1.1.4'

loop_
_geom_angle_atom_site_label_1
_geom_angle_atom_site_label_2
_geom_angle_atom_site_label_3
_geom_angle
_geom_angle_publ_flag
P2 Cu1 P1 129.119(16) y
P2 Cu1 S1 101.267(15) y
P1 Cu1 S1 110.861(15) y
P2 Cu1 Cl1 99.870(15) y
P1 Cu1 Cl1 109.823(16) y
S1 Cu1 Cl1 102.637(15) y
O1 N1 O2 123.66(15) ?
O1 N1 C43 118.11(15) ?
O2 N1 C43 118.21(15) ?
C38 S1 Cu1 105.77(6) ?
C1 P1 C31 102.01(7) ?
C1 P1 C25 103.01(7) ?
C31 P1 C25 103.74(7) ?
C1 P1 Cu1 117.47(5) ?
C31 P1 Cu1 114.17(5) ?
C25 P1 Cu1 114.62(5) ?
C5 C1 C2 119.14(15) ?
C5 C1 P1 117.67(12) ?
C2 C1 P1 123.07(12) ?
C19 P2 C7 103.12(7) ?
C19 P2 C13 106.11(8) ?
C7 P2 C13 103.61(7) ?
C19 P2 Cu1 111.81(5) ?
C7 P2 Cu1 121.54(5) ?
C13 P2 Cu1 109.40(5) ?
C38 N2 H2A 119.8(13) ?
C38 N2 H2B 116.9(13) ?
H2A N2 H2B 122.0(18) ?
C1 C2 C3 120.03(16) ?
C1 C2 H2 120.0 ?
C3 C2 H2 120.0 ?
C6 C3 C2 120.11(17) ?
C6 C3 H3 119.9 ?
C2 C3 H3 119.9 ?
C38 N3 C40 130.96(14) ?
C38 N3 H3A 112.4(13) ?
C40 N3 H3A 116.6(13) ?
C6 C4 C5 119.77(17) ?
C6 C4 H4 120.1 ?
C5 C4 H4 120.1 ?
C3 C6 C4 120.21(16) ?
C3 C6 H6 119.9 ?
C4 C6 H6 119.9 ?
C12 C7 C8 119.15(14) ?
C12 C7 P2 118.20(12) ?
C8 C7 P2 122.64(12) ?
C9 C8 C7 120.13(16) ?
C9 C8 H8 119.9 ?
C7 C8 H8 119.9 ?
C10 C9 C8 120.27(16) ?
C10 C9 H9 119.9 ?
C8 C9 H9 119.9 ?
C11 C10 C9 120.01(15) ?
C11 C10 H10 120.0 ?
C9 C10 H10 120.0 ?
C10 C11 C12 120.12(16) ?
C10 C11 H11 119.9 ?
C12 C11 H11 119.9 ?
C7 C12 C11 120.30(15) ?
C7 C12 H12 119.9 ?
C11 C12 H12 119.9 ?
C18 C13 C14 118.77(15) ?
C18 C13 P2 122.95(12) ?
C14 C13 P2 117.94(12) ?
C15 C14 C13 120.59(16) ?
C15 C14 H14 119.7 ?
C13 C14 H14 119.7 ?
C14 C15 C16 120.25(16) ?
C14 C15 H15 119.9 ?
C16 C15 H15 119.9 ?
C17 C16 C15 119.76(16) ?
C17 C16 H16 120.1 ?
C15 C16 H16 120.1 ?
C16 C17 C18 120.02(16) ?
C16 C17 H17 120.0 ?
C18 C17 H17 120.0 ?
C13 C18 C17 120.58(16) ?
C13 C18 H18 119.7 ?
C17 C18 H18 119.7 ?
C24 C19 C20 119.30(16) ?
C24 C19 P2 124.80(14) ?
C20 C19 P2 115.88(13) ?
C21 C20 C19 120.67(19) ?
C21 C20 H20 119.7 ?
C19 C20 H20 119.7 ?
C22 C21 C20 119.5(2) ?
C22 C21 H21 120.3 ?
C20 C21 H21 120.3 ?
C23 C22 C21 120.47(18) ?
C23 C22 H22 119.8 ?
C21 C22 H22 119.8 ?
C22 C23 C24 120.35(19) ?
C22 C23 H23 119.8 ?
C24 C23 H23 119.8 ?
C19 C24 C23 119.72(18) ?
C19 C24 H24 120.1 ?
C23 C24 H24 120.1 ?
C30 C25 C26 119.18(15) ?
C30 C25 P1 123.38(13) ?
C26 C25 P1 117.34(12) ?
C27 C26 C25 120.28(16) ?
C27 C26 H26 119.9 ?
C25 C26 H26 119.9 ?
C26 C27 C28 120.18(17) ?
C26 C27 H27 119.9 ?
C28 C27 H27 119.9 ?
C29 C28 C27 119.78(16) ?
C29 C28 H28 120.1 ?
C27 C28 H28 120.1 ?
C28 C29 C30 120.32(17) ?
C28 C29 H29 119.8 ?
C30 C29 H29 119.8 ?
C25 C30 C29 120.23(16) ?
C25 C30 H30 119.9 ?
C29 C30 H30 119.9 ?
C36 C31 C32 118.63(15) ?
C36 C31 P1 123.13(13) ?
C32 C31 P1 118.24(12) ?
C33 C32 C31 120.59(16) ?
C33 C32 H32 119.7 ?
C31 C32 H32 119.7 ?
C34 C33 C32 120.21(16) ?
C34 C33 H33 119.9 ?
C32 C33 H33 119.9 ?
C33 C34 C35 119.76(17) ?
C33 C34 H34 120.1 ?
C35 C34 H34 120.1 ?
C34 C35 C36 120.32(18) ?
C34 C35 H35 119.8 ?
C36 C35 H35 119.8 ?
C35 C36 C31 120.48(17) ?
C35 C36 H36 119.8 ?
C31 C36 H36 119.8 ?
N2 C38 N3 114.81(14) ?
N2 C38 S1 121.44(12) ?
N3 C38 S1 123.72(12) ?
C45 C40 C41 119.48(15) ?
C45 C40 N3 124.38(15) ?
C41 C40 N3 115.95(15) ?
C42 C41 C40 120.65(16) ?
C42 C41 H41 119.7 ?
C40 C41 H41 119.7 ?
C43 C42 C41 118.56(15) ?
C43 C42 H42 120.7 ?
C41 C42 H42 120.7 ?
C42 C43 C44 122.06(16) ?
C42 C43 N1 118.82(15) ?
C44 C43 N1 119.09(16) ?
C43 C44 C45 118.96(16) ?
C43 C44 H44 120.5 ?
C45 C44 H44 120.5 ?
C44 C45 C40 120.24(15) ?
C44 C45 H45 119.9 ?
C40 C45 H45 119.9 ?
C4 C5 C1 120.72(16) ?
C4 C5 H5 119.6 ?
C1 C5 H5 119.6 ?

loop_
_geom_bond_atom_site_label_1
_geom_bond_atom_site_label_2
_geom_bond_distance
_geom_bond_publ_flag
Cu1 P2 2.2602(4) y
Cu1 P1 2.2671(4) y
Cu1 S1 2.3782(4) y
Cu1 Cl1 2.4023(4) y
O1 N1 1.227(2) ?
N1 O2 1.230(2) ?
N1 C43 1.471(2) ?
S1 C38 1.7031(16) ?
P1 C1 1.8283(16) ?
P1 C31 1.8296(16) ?
P1 C25 1.8362(16) ?
C1 C5 1.391(2) ?
C1 C2 1.394(2) ?
P2 C19 1.8241(17) ?
P2 C7 1.8258(15) ?
P2 C13 1.8278(16) ?
N2 C38 1.324(2) ?
N2 H2A 0.882(15) ?
N2 H2B 0.882(14) ?
C2 C3 1.394(2) ?
C2 H2 0.9500 ?
C3 C6 1.382(3) ?
C3 H3 0.9500 ?
N3 C38 1.3578(19) ?
N3 C40 1.403(2) ?
N3 H3A 0.874(14) ?
C4 C6 1.385(3) ?
C4 C5 1.387(2) ?
C4 H4 0.9500 ?
C6 H6 0.9500 ?
C7 C12 1.393(2) ?
C7 C8 1.396(2) ?
C8 C9 1.391(2) ?
C8 H8 0.9500 ?
C9 C10 1.385(2) ?
C9 H9 0.9500 ?
C10 C11 1.381(2) ?
C10 H10 0.9500 ?
C11 C12 1.394(2) ?
C11 H11 0.9500 ?
C12 H12 0.9500 ?
C13 C18 1.386(2) ?
C13 C14 1.400(2) ?
C14 C15 1.381(3) ?
C14 H14 0.9500 ?
C15 C16 1.387(3) ?
C15 H15 0.9500 ?
C16 C17 1.384(3) ?
C16 H16 0.9500 ?
C17 C18 1.395(2) ?
C17 H17 0.9500 ?
C18 H18 0.9500 ?
C19 C24 1.392(2) ?
C19 C20 1.396(3) ?
C20 C21 1.391(3) ?
C20 H20 0.9500 ?
C21 C22 1.387(3) ?
C21 H21 0.9500 ?
C22 C23 1.375(3) ?
C22 H22 0.9500 ?
C23 C24 1.400(3) ?
C23 H23 0.9500 ?
C24 H24 0.9500 ?
C25 C30 1.389(2) ?
C25 C26 1.403(2) ?
C26 C27 1.387(2) ?
C26 H26 0.9500 ?
C27 C28 1.389(3) ?
C27 H27 0.9500 ?
C28 C29 1.386(3) ?
C28 H28 0.9500 ?
C29 C30 1.393(2) ?
C29 H29 0.9500 ?
C30 H30 0.9500 ?
C31 C36 1.392(2) ?
C31 C32 1.399(2) ?
C32 C33 1.388(2) ?
C32 H32 0.9500 ?
C33 C34 1.380(3) ?
C33 H33 0.9500 ?
C34 C35 1.387(3) ?
C34 H34 0.9500 ?
C35 C36 1.388(3) ?
C35 H35 0.9500 ?
C36 H36 0.9500 ?
C40 C45 1.391(2) ?
C40 C41 1.396(2) ?
C41 C42 1.384(2) ?
C41 H41 0.9500 ?
C42 C43 1.380(2) ?
C42 H42 0.9500 ?
C43 C44 1.383(2) ?
C44 C45 1.386(2) ?
C44 H44 0.9500 ?
C45 H45 0.9500 ?
C5 H5 0.9500 ?

loop_
_geom_hbond_atom_site_label_D
_geom_hbond_atom_site_label_H
_geom_hbond_atom_site_label_A
_geom_hbond_site_symmetry_A
_geom_hbond_distance_DH
_geom_hbond_distance_HA
_geom_hbond_distance_DA
_geom_hbond_angle_DHA
N2 H2A Cl1 4_566 0.882(15) 2.354(15) 3.1974(14) 160.1(17)
N2 H2B Cl1 . 0.882(14) 2.417(16) 3.2504(15) 157.6(17)
N3 H3A Cl1 4_566 0.874(14) 2.492(16) 3.3199(14) 158.3(17)
C9 H9 O1 3_556 0.95 2.570 3.303(2) 134.8
C30 H30 O2 1_655 0.95 2.700 3.386(2) 130.2

loop_
_geom_torsion_atom_site_label_1
_geom_torsion_atom_site_label_2
_geom_torsion_atom_site_label_3
_geom_torsion_atom_site_label_4
_geom_torsion
C31 P1 C1 C5 88.90(14)
C25 P1 C1 C5 -163.75(13)
Cu1 P1 C1 C5 -36.73(15)
C31 P1 C1 C2 -87.15(15)
C25 P1 C1 C2 20.21(16)
Cu1 P1 C1 C2 147.23(12)
C5 C1 C2 C3 0.3(3)
P1 C1 C2 C3 176.27(13)
C1 C2 C3 C6 -0.6(3)
C2 C3 C6 C4 0.1(3)
C5 C4 C6 C3 0.6(3)
C19 P2 C7 C12 -163.25(13)
C13 P2 C7 C12 86.29(14)
Cu1 P2 C7 C12 -37.05(15)
C19 P2 C7 C8 15.84(15)
C13 P2 C7 C8 -94.63(14)
Cu1 P2 C7 C8 142.04(12)
C12 C7 C8 C9 0.6(2)
P2 C7 C8 C9 -178.45(13)
C7 C8 C9 C10 -1.1(3)
C8 C9 C10 C11 0.3(3)
C9 C10 C11 C12 1.1(3)
C8 C7 C12 C11 0.7(2)
P2 C7 C12 C11 179.84(13)
C10 C11 C12 C7 -1.6(3)
C19 P2 C13 C18 -127.51(14)
C7 P2 C13 C18 -19.27(15)
Cu1 P2 C13 C18 111.71(13)
C19 P2 C13 C14 59.38(14)
C7 P2 C13 C14 167.63(13)
Cu1 P2 C13 C14 -61.39(14)
C18 C13 C14 C15 2.1(3)
P2 C13 C14 C15 175.53(14)
C13 C14 C15 C16 -1.8(3)
C14 C15 C16 C17 0.3(3)
C15 C16 C17 C18 0.7(3)
C14 C13 C18 C17 -1.1(2)
P2 C13 C18 C17 -174.11(13)
C16 C17 C18 C13 -0.3(3)
C7 P2 C19 C24 -92.07(15)
C13 P2 C19 C24 16.52(16)
Cu1 P2 C19 C24 135.72(13)
C7 P2 C19 C20 86.40(13)
C13 P2 C19 C20 -165.01(12)
Cu1 P2 C19 C20 -45.80(14)
C24 C19 C20 C21 0.8(3)
P2 C19 C20 C21 -177.76(14)
C19 C20 C21 C22 -1.5(3)
C20 C21 C22 C23 1.0(3)
C21 C22 C23 C24 0.2(3)
C20 C19 C24 C23 0.4(2)
P2 C19 C24 C23 178.87(13)
C22 C23 C24 C19 -1.0(3)
C1 P1 C25 C30 -107.34(14)
C31 P1 C25 C30 -1.30(16)
Cu1 P1 C25 C30 123.85(13)
C1 P1 C25 C26 76.16(13)
C31 P1 C25 C26 -177.80(12)
Cu1 P1 C25 C26 -52.65(13)
C30 C25 C26 C27 -0.6(2)
P1 C25 C26 C27 176.02(13)
C25 C26 C27 C28 -0.6(2)
C26 C27 C28 C29 1.2(3)
C27 C28 C29 C30 -0.5(3)
C26 C25 C30 C29 1.3(2)
P1 C25 C30 C29 -175.13(13)
C28 C29 C30 C25 -0.8(3)
C1 P1 C31 C36 3.32(17)
C25 P1 C31 C36 -103.47(15)
Cu1 P1 C31 C36 131.09(14)
C1 P1 C31 C32 -176.22(13)
C25 P1 C31 C32 76.99(14)
Cu1 P1 C31 C32 -48.45(14)
C36 C31 C32 C33 1.1(3)
P1 C31 C32 C33 -179.30(13)
C31 C32 C33 C34 -1.1(3)
C32 C33 C34 C35 0.3(3)
C33 C34 C35 C36 0.3(3)
C34 C35 C36 C31 -0.3(3)
C32 C31 C36 C35 -0.5(3)
P1 C31 C36 C35 179.99(16)
C40 N3 C38 N2 -170.95(16)
C40 N3 C38 S1 10.9(3)
Cu1 S1 C38 N2 6.43(15)
Cu1 S1 C38 N3 -175.53(12)
C38 N3 C40 C45 29.7(3)
C38 N3 C40 C41 -155.33(17)
C45 C40 C41 C42 2.5(3)
N3 C40 C41 C42 -172.74(15)
C40 C41 C42 C43 -1.6(3)
C41 C42 C43 C44 -0.2(3)
C41 C42 C43 N1 177.84(15)
O1 N1 C43 C42 -172.69(16)
O2 N1 C43 C42 5.9(2)
O1 N1 C43 C44 5.4(2)
O2 N1 C43 C44 -176.00(16)
C42 C43 C44 C45 1.0(3)
N1 C43 C44 C45 -177.05(15)
C43 C44 C45 C40 0.0(3)
C41 C40 C45 C44 -1.7(3)
N3 C40 C45 C44 173.11(16)
C6 C4 C5 C1 -0.8(3)
C2 C1 C5 C4 0.4(3)
P1 C1 C5 C4 -175.79(14)

_cod_database_fobs_code 2241984
